data_2012015
loop_
_publ_author_name
'Jene, Paul G.'
'Pernin, Christopher G.'
'Ibers, James A.'

_publ_section_title
;
 Comparison of conventional and synchrotron X-ray structure
 determinations of the adduct
 1,2,4,5-tetrahydroxybenzene--2,5-dihydroxy-1,4-benzoquinone (1/1) and
 a conventional X-ray structure determination of
 1,2,4,5-tetrahydroxybenzene monohydrate
;
_journal_issue 6
_journal_name_full 'Acta Crystallographica Section C'
_journal_page_first 730
_journal_page_last 734
_journal_paper_doi 10.1107/S0108270101003353
_journal_volume 57
_journal_year 2001
_chemical_formula_moiety 'C6 H6 O4 , C6 H4 O4'
_chemical_formula_sum 'C12 H10 O8'
_chemical_formula_weight 282.20
_chemical_melting_point_gt 673
_chemical_name_systematic
;
1,2,4,5-Tetrahydroxybenzene-2,5-Dihydroxy-1,4-benzoquinone (1/1)
;
_space_group_IT_number 14
_symmetry_cell_setting monoclinic
_symmetry_space_group_name_Hall '-P 2yn'
_symmetry_space_group_name_H-M 'P 1 21/n 1'
_audit_creation_method SHELXL97
_cell_angle_alpha 90
_cell_angle_beta 105.7780(10)
_cell_angle_gamma 90
_cell_formula_units_Z 2
_cell_length_a 7.3820(10)
_cell_length_b 6.0650(10)
_cell_length_c 12.1970(10)
_cell_measurement_reflns_used 4909
_cell_measurement_temperature 110(2)
_cell_measurement_theta_max 25.88
_cell_measurement_theta_min 2.55
_cell_volume 525.51(12)
_computing_cell_refinement HKL
_computing_data_collection 'HKL (Otwinowski & Minor, 1997)'
_computing_data_reduction HKL
_computing_molecular_graphics 'SHELXTL/PC (Sheldrick, 1997b)'
_computing_publication_material SHELXTL/PC
_computing_structure_refinement 'SHELXL97 (Sheldrick, 1997a)'
_computing_structure_solution 'SHELXS97 (Sheldrick, 1990)'
_diffrn_ambient_temperature 110(2)
_diffrn_measured_fraction_theta_full .950
_diffrn_measured_fraction_theta_max .689
_diffrn_measurement_device_type 'R-axis IV image plate'
_diffrn_measurement_method \f
_diffrn_radiation_monochromator 'silicon crystal'
_diffrn_radiation_source white-beam
_diffrn_radiation_type synchrotron
_diffrn_radiation_wavelength .35400
_diffrn_reflns_av_R_equivalents .032
_diffrn_reflns_av_sigmaI/netI .030
_diffrn_reflns_limit_h_max 16
_diffrn_reflns_limit_h_min -14
_diffrn_reflns_limit_k_max 12
_diffrn_reflns_limit_k_min -12
_diffrn_reflns_limit_l_max 23
_diffrn_reflns_limit_l_min -25
_diffrn_reflns_number 13465
_diffrn_reflns_theta_full 20.73
_diffrn_reflns_theta_max 25.88
_diffrn_reflns_theta_min 2.55
_diffrn_standards_decay_% <2
_exptl_absorpt_coefficient_mu .092
_exptl_absorpt_correction_type none
_exptl_crystal_colour black
_exptl_crystal_density_diffrn 1.783
_exptl_crystal_density_method 'not measured'
_exptl_crystal_description 'rectangular prism'
_exptl_crystal_F_000 292
_exptl_crystal_size_max 1.12
_exptl_crystal_size_mid .33
_exptl_crystal_size_min .20
_refine_diff_density_max .58
_refine_diff_density_min -.48
_refine_ls_extinction_method none
_refine_ls_goodness_of_fit_ref 1.04
_refine_ls_hydrogen_treatment constr
_refine_ls_matrix_type full
_refine_ls_number_parameters 94
_refine_ls_number_reflns 5678
_refine_ls_number_restraints 0
_refine_ls_restrained_S_all 1.04
_refine_ls_R_factor_all .036
_refine_ls_R_factor_gt .031
_refine_ls_shift/su_max .001
_refine_ls_shift/su_mean .000
_refine_ls_structure_factor_coef Fsqd
_refine_ls_weighting_details 'calc w = 1/[\s^2^(Fo^2^)+(0.0738P)^2^+0.021P] where P=(Fo^2^+2Fc^2^)/3'
_refine_ls_weighting_scheme calc
_refine_ls_wR_factor_ref .113
_reflns_number_gt 4908
_reflns_number_total 5678
_reflns_threshold_expression I>2\s(I)
_cod_data_source_file da1173.cif
_cod_data_source_block IIb
_cod_depositor_comments
;
The following automatic conversions were performed:

'_chemical_melting_point' tag was changed to
'_chemical_melting_point_gt' since the value was specified 'more
than' ('>') a certain temperature. The value '>673' was changed to
'673' - it should be numeric and without a unit designator.

Automatic conversion script
Id: cif_fix_values 1646 2011-03-28 12:23:43Z adriana 

The following automatic conversions were performed:

'_chemical_melting_point' tag was changed to
'_chemical_melting_point_gt' since the value was specified 'more
than' ('>') a certain temperature. The value '>673' was changed to
'673' - it should be numeric and without a unit designator.

Automatic conversion script
Id: cif_fix_values 1715 2011-07-08 13:25:40Z adriana 
;
_cod_original_sg_symbol_H-M 'P 21/n'
_cod_database_code 2012015
_cod_database_fobs_code 2012015

loop_
_symmetry_equiv_pos_as_xyz
'x, y, z'
'-x+1/2, y+1/2, -z+1/2'
'-x, -y, -z'
'x-1/2, -y-1/2, z-1/2'

loop_
_atom_site_label
_atom_site_fract_x
_atom_site_fract_y
_atom_site_fract_z
_atom_site_U_iso_or_equiv
_atom_site_adp_type
_atom_site_calc_flag
_atom_site_refinement_flags
_atom_site_occupancy
_atom_site_disorder_assembly
_atom_site_disorder_group
_atom_site_type_symbol
O1 .98001(3) .55561(4) -.227606(18) .01002(4) Uani d . 1 . . O
H1 .9364 .4433 -.2660 .012 Uiso calc R 1 . . H
O2 .82605(3) .15883(3) .081429(18) .00871(4) Uani d . 1 . . O
H3 .7803 .0668 .0299 .010 Uiso calc R 1 . . H
O3 .99517(3) -.06236(4) .276231(17) .00943(4) Uani d . 1 . . O
H5 .9432 .0400 .2325 .011 Uiso calc R 1 . . H
O4 1.16100(3) -.34706(3) .431529(19) .00904(4) Uani d . 1 . . O
C1 .98744(3) .51993(4) -.11610(2) .00659(4) Uani d . 1 . . C
C2 .89983(3) .34416(4) -.07772(2) .00687(4) Uani d . 1 . . C
H2 .8317 .2380 -.1302 .008 Uiso calc R 1 . . H
C3 .91252(3) .32451(4) .03811(2) .00647(4) Uani d . 1 . . C
C4 .90645(3) .16006(4) .41520(2) .00727(4) Uani d . 1 . . C
H4 .8443 .2663 .3606 .009 Uiso calc R 1 . . H
C5 .98999(3) -.01676(4) .38190(2) .00670(4) Uani d . 1 . . C
C6 1.08821(3) -.18730(4) .46649(2) .00667(4) Uani d . 1 . . C

loop_
_atom_site_aniso_label
_atom_site_aniso_U_11
_atom_site_aniso_U_22
_atom_site_aniso_U_33
_atom_site_aniso_U_12
_atom_site_aniso_U_13
_atom_site_aniso_U_23
O1 .01595(8) .00875(7) .00538(7) -.00306(5) .00295(5) -.00055(5)
O2 .01211(7) .00630(7) .00769(7) -.00365(4) .00263(5) .00007(5)
O3 .01430(8) .00847(7) .00566(7) .00250(5) .00292(5) .00026(5)
O4 .01214(7) .00651(7) .00835(7) .00341(4) .00257(5) -.00059(5)
C1 .00846(8) .00568(7) .00551(7) -.00122(5) .00172(5) -.00042(5)
C2 .00855(8) .00569(8) .00614(8) -.00173(5) .00160(5) -.00084(5)
C3 .00780(8) .00514(7) .00639(7) -.00132(4) .00179(5) -.00024(5)
C4 .00935(8) .00606(8) .00627(7) .00220(5) .00192(5) .00090(5)
C5 .00854(8) .00576(7) .00570(7) .00117(5) .00176(5) .00032(5)
C6 .00803(8) .00531(7) .00655(8) .00132(5) .00178(5) .00012(5)

loop_
_atom_type_symbol
_atom_type_description
_atom_type_scat_dispersion_real
_atom_type_scat_dispersion_imag
_atom_type_scat_source
C C .0015 .0009 'International Tables Vol C Tables 4.2.6.8 and 6.1.1.4'
H H .0000 .0000 'International Tables Vol C Tables 4.2.6.8 and 6.1.1.4'
O O .0056 .0036 'International Tables Vol C Tables 4.2.6.8 and 6.1.1.4'

loop_
_geom_angle_atom_site_label_1
_geom_angle_atom_site_label_2
_geom_angle_atom_site_label_3
_geom_angle_site_symmetry_1
_geom_angle_site_symmetry_3
_geom_angle
_geom_angle_publ_flag
C1 O1 H1 . . 109.5 ?
C3 O2 H3 . . 109.5 ?
C5 O3 H5 . . 109.5 ?
O1 C1 C2 . . 124.09(2) yes
O1 C1 C3 . 3_765 116.21(2) yes
C2 C1 C3 . 3_765 119.69(2) yes
C1 C2 C3 . . 119.76(2) yes
C1 C2 H2 . . 120.1 ?
C3 C2 H2 . . 120.1 ?
O2 C3 C2 . . 122.87(2) yes
O2 C3 C1 . 3_765 116.56(2) yes
C2 C3 C1 . 3_765 120.55(2) yes
C5 C4 C6 . 3_756 120.02(2) yes
C5 C4 H4 . . 120.0 ?
C6 C4 H4 3_756 . 120.0 ?
O3 C5 C4 . . 126.27(2) yes
O3 C5 C6 . . 112.78(2) yes
C4 C5 C6 . . 120.94(2) yes
O4 C6 C4 . 3_756 122.52(2) yes
O4 C6 C5 . . 118.44(2) yes
C4 C6 C5 3_756 . 119.04(2) yes

loop_
_geom_bond_atom_site_label_1
_geom_bond_atom_site_label_2
_geom_bond_site_symmetry_2
_geom_bond_distance
_geom_bond_publ_flag
O1 C1 . 1.3635(3) yes
O1 H1 . .8400 n
O2 C3 . 1.3710(3) yes
O2 H3 . .8400 n
O3 C5 . 1.3289(3) yes
O3 H5 . .8400 n
O4 C6 . 1.2386(3) yes
C1 C2 . 1.3923(4) yes
C1 C3 3_765 1.3994(4) yes
C2 C3 . 1.3953(4) yes
C2 H2 . .9500 n
C3 C1 3_765 1.3994(4) yes
C4 C5 . 1.3533(4) yes
C4 C6 3_756 1.4423(4) yes
C4 H4 . .9500 n
C5 C6 . 1.5011(4) yes
C6 C4 3_756 1.4423(4) yes

loop_
_geom_hbond_atom_site_label_D
_geom_hbond_atom_site_label_H
_geom_hbond_atom_site_label_A
_geom_hbond_site_symmetry_A
_geom_hbond_distance_DH
_geom_hbond_distance_HA
_geom_hbond_distance_DA
_geom_hbond_angle_DHA
O1 H1 O4 3_755 .84 2.04 2.7316(4) 139.9
O2 H3 O4 4 .84 1.85 2.6816(4) 171.4
O3 H5 O2 . .84 1.95 2.7186(3) 151.9
